data_2104742
loop_
_publ_author_name
'Elliot, Alexander Dean'

_publ_section_title
;
 Structure of pyrrhotite 5<i>C</i> (Fe~9~S~10~)
;
_journal_coeditor_code KD5037
_journal_issue 3
_journal_name_full 'Acta Crystallographica Section B'
_journal_page_first 271
_journal_page_last 279
_journal_paper_doi 10.1107/S0108768110011845
_journal_volume 66
_journal_year 2010
_chemical_formula_structural FeCuS
_chemical_formula_sum 'Cu Fe S2'
_chemical_formula_weight 183.521
_chemical_name_mineral Chalcopyrite
_space_group_crystal_system tetragonal
_space_group_IT_number 122
_space_group_name_Hall 'I -4 2bw'
_space_group_name_H-M_alt 'I -4 2 d'
_symmetry_space_group_name_Hall 'I -4 2bw'
_symmetry_space_group_name_H-M 'I -4 2 d'
_cell_angle_alpha 90
_cell_angle_beta 90
_cell_angle_gamma 90
_cell_formula_units_Z 4
_cell_length_a 5.2888(4)
_cell_length_b 5.2888(4)
_cell_length_c 10.4221(12)
_cell_volume 291.52(5)
_exptl_absorpt_coefficient_mu 20.1952(35)
_exptl_crystal_density_diffrn 4.18153(71)
_pd_block_id 2010-05-13T00:08|Chalcopyrite|A.Elliot|5Ca2
_pd_proc_ls_profile_function
;
Crystallite size and strain modelled with Lorentzian and 
Gaussian component convolutions
Chalcopyrite Phase
    CS_L(cschalcopyrite, 215.77551`_23.42525_LIMIT_MIN_100 
    min =100; max =1000;)
;
_refine_ls_R_I_factor 0.01587
_cod_data_source_file kd5037.cif
_cod_data_source_block (5Ca2)_Chalcopyrite
_cod_depositor_comments
;
 Moving _atom_site_aniso_U_* data items from the _atom_site loop to the
 _atom_site_aniso loop and adding the _atom_site_aniso_label data item.

 Antanas Vaitkus,
 2017-01-29
;
_cod_original_cell_volume 291.521(50)
_cod_database_code 2104742

loop_
_symmetry_equiv_pos_as_xyz
'-x, -y, z'
'-x, y+1/2, -z+1/4'
'-x+1/2, -y+1/2, z+1/2'
'-x+1/2, y, -z-1/4'
'-y, -x+1/2, z+1/4'
'-y, x, -z'
'-y+1/2, -x, z-1/4'
'-y+1/2, x+1/2, -z+1/2'
'y, -x, -z'
'y, x+1/2, z+1/4'
'y+1/2, -x+1/2, -z+1/2'
'y+1/2, x, z-1/4'
'x, -y+1/2, -z+1/4'
'x, y, z'
'x+1/2, -y, -z-1/4'
'x+1/2, y+1/2, z+1/2'

loop_
_atom_site_aniso_label
_atom_site_aniso_U_11
_atom_site_aniso_U_22
_atom_site_aniso_U_33
_atom_site_aniso_U_12
_atom_site_aniso_U_13
_atom_site_aniso_U_23
Cu 0.0184 0.0184 0.0197 0 0 0
Fe 0.0117 0.0117 0.0118 0 0 0
S 0.0113 0.0132 0.0136 0 0 0.0014

loop_
_atom_site_label
_atom_site_type_symbol
_atom_site_symmetry_multiplicity
_atom_site_fract_x
_atom_site_fract_y
_atom_site_fract_z
_atom_site_occupancy
Cu Cu+2 4 0 0 0 1
Fe Fe+2 4 0 0 0.5 1
S S 8 0.2574 0.25 0.125 1

loop_
_atom_type_symbol
_atom_type_description
_atom_type_scat_dispersion_real
_atom_type_scat_dispersion_imag
_atom_type_scat_source
Cu2+ Cu2+ 29.257 1.678 'Default dataset used by TOPAS R3'
Fe2+ Fe2+ 26.368 1.116 'Default dataset used by TOPAS R3'
S S 16.156 0.167 'Default dataset used by TOPAS R3'

loop_
_citation_title
_citation_page_first
_citation_page_last
_citation_year
_citation_journal_abbrev
_citation_journal_volume
_citation_journal_id_ISSN
' The crystal structure refinement of chalcopyrite, CuFeS2' 579 585 1973
;
;
;
;
;
;
